data_2207337
loop_
_publ_author_name
'Gao, Shan'
'Ng, Seik Weng'

_publ_section_title
;
 2,4-Bis[2-chloro-4-(trifluoromethyl)phenoxy]-1-nitrobenzene
;
_journal_coeditor_code SG6036
_journal_issue 11
_journal_name_full 'Acta Crystallographica Section E'
_journal_page_first o3763
_journal_page_last o3764
_journal_paper_doi 10.1107/S1600536805032769
_journal_volume 61
_journal_year 2005
_chemical_formula_iupac 'C20 H9 Cl2 F6 N O4'
_chemical_formula_moiety 'C20 H9 Cl2 F6 N O4'
_chemical_formula_sum 'C20 H9 Cl2 F6 N O4'
_chemical_formula_weight 512.18
_chemical_name_systematic
;
Bis-2,4-(2-chloro-4-trifluromethylphenoxy)-1-nitrobenzene
;
_space_group_IT_number 14
_symmetry_cell_setting monoclinic
_symmetry_space_group_name_Hall '-P 2ybc'
_symmetry_space_group_name_H-M 'P 1 21/c 1'
_atom_sites_solution_hydrogens geom
_atom_sites_solution_primary direct
_atom_sites_solution_secondary difmap
_audit_creation_method SHELXL97
_cell_angle_alpha 90.00
_cell_angle_beta 101.88(3)
_cell_angle_gamma 90.00
_cell_formula_units_Z 4
_cell_length_a 17.056(3)
_cell_length_b 9.074(2)
_cell_length_c 13.544(3)
_cell_measurement_reflns_used 15755
_cell_measurement_temperature 295(2)
_cell_measurement_theta_max 27.5
_cell_measurement_theta_min 3.1
_cell_volume 2051.3(8)
_computing_cell_refinement 'RAPID AUTO'
_computing_data_collection 'RAPID AUTO (Rigaku, 1998)'
_computing_data_reduction 'CrystalStructure (Rigaku/MSC, 2002)'
_computing_molecular_graphics 'ORTEPII (Johnson, 1976)'
_computing_publication_material SHELXL97
_computing_structure_refinement 'SHELXL97 (Sheldrick, 1997)'
_computing_structure_solution 'SHELXS97 (Sheldrick, 1997)'
_diffrn_ambient_temperature 295(2)
_diffrn_measured_fraction_theta_full 0.99
_diffrn_measured_fraction_theta_max 0.99
_diffrn_measurement_device_type 'Rigaku R-AXIS-RAPID IP'
_diffrn_measurement_method \w
_diffrn_radiation_monochromator graphite
_diffrn_radiation_source 'fine-focus sealed tube'
_diffrn_radiation_type MoK\a
_diffrn_radiation_wavelength 0.71073
_diffrn_reflns_av_R_equivalents 0.022
_diffrn_reflns_av_sigmaI/netI 0.021
_diffrn_reflns_limit_h_max 21
_diffrn_reflns_limit_h_min -22
_diffrn_reflns_limit_k_max 11
_diffrn_reflns_limit_k_min -11
_diffrn_reflns_limit_l_max 17
_diffrn_reflns_limit_l_min -17
_diffrn_reflns_number 18242
_diffrn_reflns_theta_full 27.5
_diffrn_reflns_theta_max 27.5
_diffrn_reflns_theta_min 3.1
_diffrn_standards_decay_% 0
_diffrn_standards_interval_count 0
_diffrn_standards_interval_time 0
_diffrn_standards_number 0
_exptl_absorpt_coefficient_mu 0.400
_exptl_absorpt_correction_T_max 0.928
_exptl_absorpt_correction_T_min 0.519
_exptl_absorpt_correction_type multi-scan
_exptl_absorpt_process_details '(ABSCOR; Higashi, 1995)'
_exptl_crystal_colour Colourless
_exptl_crystal_density_diffrn 1.658
_exptl_crystal_density_method 'not measured'
_exptl_crystal_description Prism
_exptl_crystal_F_000 1024
_exptl_crystal_size_max 0.39
_exptl_crystal_size_mid 0.25
_exptl_crystal_size_min 0.19
_refine_diff_density_max 0.44
_refine_diff_density_min -0.39
_refine_ls_extinction_method none
_refine_ls_goodness_of_fit_ref 1.08
_refine_ls_hydrogen_treatment constr
_refine_ls_matrix_type full
_refine_ls_number_parameters 354
_refine_ls_number_reflns 4666
_refine_ls_number_restraints 138
_refine_ls_restrained_S_all 1.31
_refine_ls_R_factor_all 0.068
_refine_ls_R_factor_gt 0.051
_refine_ls_shift/su_max 0.001
_refine_ls_shift/su_mean 0.001
_refine_ls_structure_factor_coef Fsqd
_refine_ls_weighting_details 'calc w = 1/[\s^2^(Fo^2^)+(0.0873P)^2^+0.4142P] where P = (Fo^2^+2Fc^2^)/3'
_refine_ls_weighting_scheme calc
_refine_ls_wR_factor_gt 0.153
_refine_ls_wR_factor_ref 0.164
_reflns_number_gt 3310
_reflns_number_total 4666
_reflns_threshold_expression I>2\s(I)
_cod_data_source_file sg6036.cif
_cod_data_source_block I
_cod_depositor_comments
;
The following automatic conversions were performed:
'_symmetry_cell_setting' value 'Monoclinic' changed to 'monoclinic'
according to '/home/saulius/struct/CIF-dictionaries/cif_core.dic'
dictionary named 'cif_core.dic' version 2.4.1 from 2010-06-29.

Automatic conversion script
Id: cif_fix_enum 1527 2010-12-29 10:47:43Z saulius 

The following automatic conversions were performed:

'_symmetry_cell_setting' value 'Monoclinic' changed to 'monoclinic'
according to /home/saulius/struct/CIF-dictionaries/cif_core.dic
dictionary named 'cif_core.dic' version 2.4.1 from 2010-06-29.

Automatic conversion script
Id: cif_fix_values 1715 2011-07-08 13:25:40Z adriana 
;
_cod_original_cell_volume 2051.5(7)
_cod_original_sg_symbol_H-M 'P 21/c'
_cod_database_code 2207337
_cod_database_fobs_code 2207337

loop_
_symmetry_equiv_pos_as_xyz
'x, y, z'
'-x, y+1/2, -z+1/2'
'-x, -y, -z'
'x, -y-1/2, z-1/2'

loop_
_atom_site_label
_atom_site_fract_x
_atom_site_fract_y
_atom_site_fract_z
_atom_site_U_iso_or_equiv
_atom_site_adp_type
_atom_site_calc_flag
_atom_site_refinement_flags
_atom_site_occupancy
_atom_site_disorder_assembly
_atom_site_disorder_group
_atom_site_type_symbol
Cl1 0.67555(7) 0.77312(12) 0.56669(8) 0.0988(4) Uani d . 1 . . Cl
Cl2 0.20897(4) 0.37676(9) 0.66249(8) 0.0788(3) Uani d . 1 . . Cl
F1 1.0021(3) 0.4857(12) 0.7542(7) 0.134(4) Uani d PDU 0.500(12) A 1 F
F2 0.9840(3) 0.6979(7) 0.6922(12) 0.159(4) Uani d PDU 0.500(12) A 1 F
F3 0.9905(3) 0.5165(16) 0.5989(6) 0.152(4) Uani d PDU 0.500(12) A 1 F
F1' 0.9945(3) 0.6058(18) 0.7681(5) 0.166(4) Uani d PDU 0.500(12) A 2 F
F2' 0.9813(3) 0.6703(12) 0.6197(9) 0.152(4) Uani d PDU 0.500(12) A 2 F
F3' 0.9990(3) 0.4465(8) 0.6567(12) 0.158(4) Uani d PDU 0.500(12) A 2 F
F4 0.1379(8) 1.0039(11) 0.5770(6) 0.153(5) Uani d PDU 0.535(18) B 3 F
F5 0.0700(3) 0.8421(7) 0.4825(10) 0.126(3) Uani d PDU 0.535(18) B 3 F
F6 0.1572(4) 0.9596(9) 0.4309(6) 0.106(3) Uani d PDU 0.535(18) B 3 F
F4' 0.1644(4) 1.0360(6) 0.5556(7) 0.101(3) Uani d PDU 0.465(18) B 4 F
F5' 0.0743(4) 0.8797(11) 0.5409(12) 0.121(4) Uani d PDU 0.465(18) B 4 F
F6' 0.1359(7) 0.9192(12) 0.4203(5) 0.117(4) Uani d PDU 0.465(18) B 4 F
O1 0.62934(10) 0.4691(3) 0.60471(14) 0.0662(6) Uani d . 1 . . O
O2 0.46715(17) 0.6473(3) 0.95795(18) 0.0918(8) Uani d . 1 . . O
O3 0.36075(15) 0.5921(3) 0.84972(19) 0.0849(7) Uani d . 1 . . O
O4 0.37216(10) 0.4702(2) 0.67461(15) 0.0558(5) Uani d . 1 . . O
N1 0.43349(16) 0.6059(3) 0.87429(19) 0.0614(6) Uani d . 1 . . N
C1 0.71147(14) 0.4967(3) 0.62880(19) 0.0515(6) Uani d . 1 . . C
C2 0.74112(17) 0.6326(3) 0.6091(2) 0.0571(7) Uani d . 1 . . C
C3 0.82244(19) 0.6562(4) 0.6258(2) 0.0639(7) Uani d . 1 . . C
C4 0.87353(16) 0.5420(4) 0.6620(2) 0.0632(7) Uani d . 1 A . C
C5 0.84392(17) 0.4073(4) 0.6826(2) 0.0656(8) Uani d . 1 . . C
C6 0.76236(17) 0.3841(3) 0.6656(2) 0.0587(7) Uani d . 1 . . C
C7 0.9624(2) 0.5636(5) 0.6773(3) 0.1032(14) Uani d D 1 . . C
C8 0.58370(14) 0.5087(3) 0.67218(19) 0.0506(6) Uani d . 1 . . C
C9 0.50274(14) 0.4771(3) 0.64335(19) 0.0494(6) Uani d . 1 . . C
C10 0.45141(14) 0.5099(3) 0.70654(19) 0.0476(6) Uani d . 1 . . C
C11 0.48225(15) 0.5732(3) 0.80047(19) 0.0500(6) Uani d . 1 . . C
C12 0.56282(16) 0.6062(3) 0.8270(2) 0.0556(6) Uani d . 1 . . C
C13 0.61422(15) 0.5756(3) 0.7640(2) 0.0542(6) Uani d . 1 . . C
C14 0.31858(14) 0.5794(3) 0.63618(18) 0.0456(5) Uani d . 1 . . C
C15 0.23778(15) 0.5471(3) 0.6268(2) 0.0508(6) Uani d . 1 . . C
C16 0.18055(16) 0.6506(3) 0.5878(2) 0.0573(7) Uani d . 1 . . C
C17 0.20388(17) 0.7859(3) 0.5579(2) 0.0563(6) Uani d . 1 B . C
C18 0.28403(17) 0.8164(3) 0.5646(2) 0.0560(6) Uani d . 1 . . C
C19 0.34112(16) 0.7144(3) 0.6040(2) 0.0521(6) Uani d . 1 . . C
C20 0.1427(2) 0.9014(4) 0.5156(3) 0.0801(10) Uani d D 1 . . C
H3 0.8426 0.7478 0.6129 0.077 Uiso calc R 1 . . H
H5 0.8790 0.3315 0.7082 0.079 Uiso calc R 1 . . H
H6 0.7422 0.2927 0.6791 0.070 Uiso calc R 1 . . H
H9 0.4830 0.4335 0.5810 0.059 Uiso calc R 1 . . H
H12 0.5827 0.6502 0.8892 0.067 Uiso calc R 1 . . H
H13 0.6683 0.5993 0.7825 0.065 Uiso calc R 1 . . H
H16 0.1265 0.6291 0.5818 0.069 Uiso calc R 1 . . H
H18 0.2994 0.9068 0.5423 0.067 Uiso calc R 1 . . H
H19 0.3951 0.7360 0.6091 0.063 Uiso calc R 1 . . H

loop_
_atom_site_aniso_label
_atom_site_aniso_U_11
_atom_site_aniso_U_22
_atom_site_aniso_U_33
_atom_site_aniso_U_12
_atom_site_aniso_U_13
_atom_site_aniso_U_23
Cl1 0.1036(8) 0.0892(7) 0.0938(7) 0.0330(6) -0.0025(5) 0.0164(5)
Cl2 0.0507(4) 0.0685(5) 0.1173(7) -0.0112(3) 0.0172(4) 0.0271(4)
F1 0.053(3) 0.168(7) 0.161(6) -0.018(4) -0.027(3) 0.020(5)
F2 0.079(4) 0.146(6) 0.244(10) -0.062(4) 0.012(5) -0.037(6)
F3 0.074(4) 0.239(10) 0.160(6) -0.040(5) 0.064(4) -0.051(6)
F1' 0.086(4) 0.238(10) 0.151(6) -0.062(6) -0.032(4) -0.014(7)
F2' 0.080(4) 0.190(8) 0.198(8) -0.043(5) 0.061(4) 0.039(6)
F3' 0.061(3) 0.166(6) 0.257(11) 0.013(4) 0.057(5) 0.002(7)
F4 0.187(8) 0.143(7) 0.124(5) 0.091(6) 0.022(5) 0.000(5)
F5 0.064(3) 0.138(5) 0.162(7) 0.017(3) -0.011(3) 0.056(4)
F6 0.092(4) 0.099(4) 0.118(5) -0.003(3) -0.001(3) 0.057(4)
F4' 0.102(4) 0.055(3) 0.141(6) 0.020(3) 0.016(4) 0.005(3)
F5' 0.064(4) 0.105(5) 0.196(9) 0.031(3) 0.034(4) 0.061(5)
F6' 0.133(7) 0.105(5) 0.092(5) 0.027(5) -0.027(4) 0.015(4)
O1 0.0347(9) 0.1037(16) 0.0603(11) -0.0061(10) 0.0099(8) -0.0311(11)
O2 0.0961(18) 0.123(2) 0.0631(15) 0.0126(16) 0.0325(13) -0.0168(14)
O3 0.0681(15) 0.1020(19) 0.0949(17) 0.0064(13) 0.0410(12) -0.0069(14)
O4 0.0385(9) 0.0494(10) 0.0801(13) -0.0010(8) 0.0134(8) 0.0008(8)
N1 0.0644(15) 0.0610(14) 0.0643(15) 0.0108(12) 0.0262(12) 0.0031(11)
C1 0.0370(12) 0.0713(17) 0.0468(13) -0.0042(12) 0.0103(9) -0.0141(12)
C2 0.0564(16) 0.0635(16) 0.0481(14) 0.0058(13) 0.0034(11) -0.0033(11)
C3 0.0637(18) 0.0659(17) 0.0618(17) -0.0175(15) 0.0119(13) -0.0026(13)
C4 0.0406(14) 0.081(2) 0.0672(17) -0.0089(14) 0.0095(12) -0.0077(15)
C5 0.0460(15) 0.0729(19) 0.077(2) 0.0056(14) 0.0095(13) 0.0009(15)
C6 0.0506(15) 0.0591(16) 0.0688(17) -0.0052(13) 0.0177(12) -0.0018(13)
C7 0.056(2) 0.125(4) 0.127(4) -0.019(2) 0.017(2) -0.008(3)
C8 0.0383(12) 0.0631(16) 0.0501(14) 0.0022(11) 0.0079(10) -0.0082(11)
C9 0.0395(12) 0.0555(14) 0.0519(13) -0.0003(11) 0.0064(10) -0.0086(11)
C10 0.0362(12) 0.0459(13) 0.0611(15) 0.0012(10) 0.0109(10) 0.0011(10)
C11 0.0494(14) 0.0502(13) 0.0527(14) 0.0084(11) 0.0159(11) 0.0001(10)
C12 0.0534(15) 0.0648(17) 0.0465(14) 0.0062(12) 0.0054(11) -0.0084(11)
C13 0.0387(12) 0.0693(17) 0.0522(14) -0.0002(12) 0.0033(10) -0.0096(12)
C14 0.0372(12) 0.0507(13) 0.0506(13) -0.0013(10) 0.0127(9) -0.0018(10)
C15 0.0413(13) 0.0558(14) 0.0570(15) -0.0051(11) 0.0139(10) 0.0025(11)
C16 0.0391(13) 0.0697(17) 0.0629(16) -0.0007(12) 0.0103(11) 0.0087(13)
C17 0.0513(15) 0.0611(16) 0.0549(15) 0.0042(12) 0.0069(11) 0.0065(12)
C18 0.0574(16) 0.0545(15) 0.0554(15) -0.0074(12) 0.0098(11) 0.0064(11)
C19 0.0434(13) 0.0562(15) 0.0580(15) -0.0073(11) 0.0134(11) 0.0021(11)
C20 0.067(2) 0.083(2) 0.086(3) 0.0121(18) 0.0053(18) 0.022(2)

loop_
_atom_type_symbol
_atom_type_description
_atom_type_scat_dispersion_real
_atom_type_scat_dispersion_imag
_atom_type_scat_source
C C 0.0033 0.0016 'International Tables Vol C Tables 4.2.6.8 and 6.1.1.4'
H H 0.0000 0.0000 'International Tables Vol C Tables 4.2.6.8 and 6.1.1.4'
N N 0.0061 0.0033 'International Tables Vol C Tables 4.2.6.8 and 6.1.1.4'
O O 0.0106 0.0060 'International Tables Vol C Tables 4.2.6.8 and 6.1.1.4'
F F 0.0171 0.0103 'International Tables Vol C Tables 4.2.6.8 and 6.1.1.4'
Cl Cl 0.1484 0.1585 'International Tables Vol C Tables 4.2.6.8 and 6.1.1.4'

loop_
_geom_angle_atom_site_label_1
_geom_angle_atom_site_label_2
_geom_angle_atom_site_label_3
_geom_angle
_geom_angle_publ_flag
C8 O1 C1 118.69(19) no
C14 O4 C10 117.54(19) no
O2 N1 O3 122.8(3) no
O2 N1 C11 118.3(3) no
O3 N1 C11 118.9(3) no
C6 C1 C2 120.6(2) no
C6 C1 O1 118.9(3) no
C2 C1 O1 120.4(3) no
C3 C2 C1 120.3(3) no
C3 C2 Cl1 120.3(2) no
C1 C2 Cl1 119.3(2) no
C2 C3 C4 118.9(3) no
C2 C3 H3 120.5 no
C4 C3 H3 120.5 no
C5 C4 C3 120.7(3) no
C5 C4 C7 119.4(3) no
C3 C4 C7 119.9(3) no
C4 C5 C6 120.2(3) no
C4 C5 H5 119.9 no
C6 C5 H5 119.9 no
C1 C6 C5 119.3(3) no
C1 C6 H6 120.3 no
C5 C6 H6 120.3 no
F3' C7 F1' 108.7(5) no
F2 C7 F3 107.2(5) no
F2 C7 F1 107.5(5) no
F3 C7 F1 104.4(5) no
F3' C7 F2' 106.7(5) no
F1' C7 F2' 103.7(5) no
F2 C7 C4 113.3(4) no
F3' C7 C4 112.5(4) no
F1' C7 C4 112.7(4) no
F3 C7 C4 111.6(4) no
F1 C7 C4 112.2(4) no
F2' C7 C4 112.0(4) no
O1 C8 C9 115.4(2) no
O1 C8 C13 123.8(2) no
C9 C8 C13 120.8(2) no
C10 C9 C8 120.3(2) no
C10 C9 H9 119.9 no
C8 C9 H9 119.9 no
C9 C10 O4 117.1(2) no
C9 C10 C11 119.1(2) no
O4 C10 C11 123.6(2) no
C12 C11 C10 119.7(2) no
C12 C11 N1 117.1(2) no
C10 C11 N1 123.2(2) no
C13 C12 C11 121.6(2) no
C13 C12 H12 119.2 no
C11 C12 H12 119.2 no
C12 C13 C8 118.5(2) no
C12 C13 H13 120.8 no
C8 C13 H13 120.8 no
O4 C14 C19 123.5(2) no
O4 C14 C15 116.9(2) no
C19 C14 C15 119.6(2) no
C16 C15 C14 120.2(2) no
C16 C15 Cl2 119.9(2) no
C14 C15 Cl2 119.9(2) no
C17 C16 C15 119.7(2) no
C17 C16 H16 120.2 no
C15 C16 H16 120.2 no
C16 C17 C18 120.1(3) no
C16 C17 C20 120.8(3) no
C18 C17 C20 119.0(3) no
C19 C18 C17 120.4(3) no
C19 C18 H18 119.8 no
C17 C18 H18 119.8 no
C18 C19 C14 120.0(2) no
C18 C19 H19 120.0 no
C14 C19 H19 120.0 no
F6' C20 F5' 112.6(5) no
F4 C20 F6 108.9(5) no
F4 C20 F5 109.6(5) no
F6 C20 F5 101.2(4) no
F6' C20 F4' 104.5(5) no
F5' C20 F4' 102.5(5) no
F4 C20 C17 113.3(3) no
F6' C20 C17 112.5(3) no
F5' C20 C17 112.6(3) no
F6 C20 C17 111.5(3) no
F5 C20 C17 111.6(3) no
F4' C20 C17 111.3(3) no

loop_
_geom_bond_atom_site_label_1
_geom_bond_atom_site_label_2
_geom_bond_distance
_geom_bond_publ_flag
Cl1 C2 1.715(3) no
Cl2 C15 1.721(3) no
F1 C7 1.323(6) no
F2 C7 1.277(6) no
F3 C7 1.322(6) no
F1' C7 1.297(6) no
F2' C7 1.324(6) no
F3' C7 1.291(6) no
F4 C20 1.262(6) no
F5 C20 1.341(6) no
F6 C20 1.331(6) no
F4' C20 1.357(6) no
F5' C20 1.298(6) no
F6' C20 1.282(7) no
O1 C8 1.365(3) no
O1 C1 1.394(3) no
O2 N1 1.220(3) no
O3 N1 1.223(3) no
O4 C14 1.376(3) no
O4 C10 1.380(3) no
N1 C11 1.457(3) no
C1 C6 1.367(4) no
C1 C2 1.380(4) no
C2 C3 1.375(4) no
C3 C4 1.378(5) no
C3 H3 0.9300 no
C4 C5 1.373(5) no
C4 C7 1.501(5) no
C5 C6 1.379(4) no
C5 H5 0.9300 no
C6 H6 0.9300 no
C8 C9 1.385(3) no
C8 C13 1.386(4) no
C9 C10 1.377(4) no
C9 H9 0.9300 no
C10 C11 1.396(4) no
C11 C12 1.380(4) no
C12 C13 1.372(4) no
C12 H12 0.9300 no
C13 H13 0.9300 no
C14 C19 1.381(4) no
C14 C15 1.389(3) no
C15 C16 1.379(4) no
C16 C17 1.377(4) no
C16 H16 0.9300 no
C17 C18 1.379(4) no
C17 C20 1.506(4) no
C18 C19 1.370(4) no
C18 H18 0.9300 no
C19 H19 0.9300 no

loop_
_geom_torsion_atom_site_label_1
_geom_torsion_atom_site_label_2
_geom_torsion_atom_site_label_3
_geom_torsion_atom_site_label_4
_geom_torsion
_geom_torsion_publ_flag
C8 O1 C1 C6 99.5(3) no
C8 O1 C1 C2 -85.0(3) no
C6 C1 C2 C3 0.3(4) no
O1 C1 C2 C3 -175.1(2) no
C6 C1 C2 Cl1 -177.9(2) no
O1 C1 C2 Cl1 6.7(3) no
C1 C2 C3 C4 0.3(4) no
Cl1 C2 C3 C4 178.6(2) no
C2 C3 C4 C5 -1.1(5) no
C2 C3 C4 C7 177.8(3) no
C3 C4 C5 C6 1.1(5) no
C7 C4 C5 C6 -177.7(3) no
C2 C1 C6 C5 -0.2(4) no
O1 C1 C6 C5 175.2(2) no
C4 C5 C6 C1 -0.5(4) no
C5 C4 C7 F2 -155.7(8) no
C3 C4 C7 F2 25.4(9) no
C5 C4 C7 F3' 34.6(9) no
C3 C4 C7 F3' -144.2(8) no
C5 C4 C7 F1' -88.6(9) no
C3 C4 C7 F1' 92.5(9) no
C5 C4 C7 F3 83.2(8) no
C3 C4 C7 F3 -95.7(8) no
C5 C4 C7 F1 -33.7(8) no
C3 C4 C7 F1 147.5(7) no
C5 C4 C7 F2' 154.8(7) no
C3 C4 C7 F2' -24.1(8) no
C1 O1 C8 C9 -179.6(3) no
C1 O1 C8 C13 0.2(4) no
O1 C8 C9 C10 178.8(2) no
C13 C8 C9 C10 -1.0(4) no
C8 C9 C10 O4 -177.6(2) no
C8 C9 C10 C11 -1.0(4) no
C14 O4 C10 C9 -102.3(3) no
C14 O4 C10 C11 81.3(3) no
C9 C10 C11 C12 2.1(4) no
O4 C10 C11 C12 178.4(2) no
C9 C10 C11 N1 -177.2(2) no
O4 C10 C11 N1 -0.9(4) no
O2 N1 C11 C12 -6.6(4) no
O3 N1 C11 C12 172.7(3) no
O2 N1 C11 C10 172.7(3) no
O3 N1 C11 C10 -8.0(4) no
C10 C11 C12 C13 -1.3(4) no
N1 C11 C12 C13 178.1(3) no
C11 C12 C13 C8 -0.7(4) no
O1 C8 C13 C12 -178.0(3) no
C9 C8 C13 C12 1.8(4) no
C10 O4 C14 C19 17.2(3) no
C10 O4 C14 C15 -165.1(2) no
O4 C14 C15 C16 -179.3(2) no
C19 C14 C15 C16 -1.6(4) no
O4 C14 C15 Cl2 0.0(3) no
C19 C14 C15 Cl2 177.7(2) no
C14 C15 C16 C17 0.3(4) no
Cl2 C15 C16 C17 -179.0(2) no
C15 C16 C17 C18 1.5(4) no
C15 C16 C17 C20 -179.7(3) no
C16 C17 C18 C19 -2.0(4) no
C20 C17 C18 C19 179.1(3) no
C17 C18 C19 C14 0.7(4) no
O4 C14 C19 C18 178.6(2) no
C15 C14 C19 C18 1.1(4) no
C16 C17 C20 F4 104.6(9) no
C18 C17 C20 F4 -76.6(10) no
C16 C17 C20 F6' -107.7(8) no
C18 C17 C20 F6' 71.2(9) no
C16 C17 C20 F5' 21.0(9) no
C18 C17 C20 F5' -160.2(9) no
C16 C17 C20 F6 -132.1(6) no
C18 C17 C20 F6 46.7(7) no
C16 C17 C20 F5 -19.7(8) no
C18 C17 C20 F5 159.1(7) no
C16 C17 C20 F4' 135.5(6) no
C18 C17 C20 F4' -45.7(7) no
